data_7055808
loop_
_publ_author_name
'Artem&#x2019;ev, Alexander V.'
'Doronina, Evgeniya P.'
'Rakhmanova, Marianna I.'
'Sutyrina, Anastasiya O.'
'Bagryanskaya, Irina Yu.'
'Tolstoy, Peter M.'
'Gushchin, Artem L.'
'Mazur, Anton S.'
'Gusarova, Nina K.'
'Trofimov, Boris A.'

_publ_section_title
;
 Luminescent CuI thiocyanate complexes based on tris(2-pyridyl)phosphine
 and its oxide: from mono-, di- and trinuclear species to coordination
 polymers
;
_journal_issue 12
_journal_name_full 'New J. Chem.'
_journal_page_first 10028
_journal_paper_doi 10.1039/C6NJ02087A
_journal_volume 40
_journal_year 2016
_chemical_formula_moiety 'C32 H24 Cu2 N8 O2 P2 S2'
_chemical_formula_sum 'C32 H24 Cu2 N8 O2 P2 S2'
_chemical_formula_weight 805.73
_chemical_melting_point 482.15
_chemical_name_systematic 'copper(I) thiocyanate complex of  tris(2pyridyl)phosphine oxide'
_space_group_crystal_system triclinic
_space_group_IT_number 2
_space_group_name_Hall '-P 1'
_space_group_name_H-M_alt 'P -1'
_symmetry_space_group_name_Hall '-P 1'
_symmetry_space_group_name_H-M 'P -1'
_atom_sites_solution_hydrogens geom
_atom_sites_solution_primary direct
_atom_sites_solution_secondary difmap
_audit_creation_method SHELXL-2013
_audit_update_record
;
2015-07-14 deposited with the CCDC.
2016-10-06 downloaded from the CCDC.
;
_cell_angle_alpha 71.147(3)
_cell_angle_beta 78.454(3)
_cell_angle_gamma 65.128(3)
_cell_formula_units_Z 1
_cell_length_a 8.3784(8)
_cell_length_b 9.0242(8)
_cell_length_c 13.1937(11)
_cell_measurement_temperature 296(2)
_cell_measurement_theta_max 29.58
_cell_measurement_theta_min 2.58
_cell_volume 854.08(13)
_computing_cell_refinement 'Bruker SAINT'
_computing_data_collection 'Bruker APEX2'
_computing_data_reduction 'Bruker SAINT'
_computing_molecular_graphics 'Bruker SHELXTL'
_computing_publication_material 'Bruker SHELXTL'
_computing_structure_refinement 'SHELXL-2013 (Sheldrick 2013)'
_computing_structure_solution 'SHELXS-97 (Sheldrick 2008)'
_diffrn_ambient_temperature 296(2)
_diffrn_measured_fraction_theta_full 0.997
_diffrn_measured_fraction_theta_max 0.998
_diffrn_measurement_device_type 'Bruker APEX-II CCD'
_diffrn_measurement_method '\f and \w scans'
_diffrn_radiation_type MoK\a
_diffrn_radiation_wavelength 0.71073
_diffrn_reflns_av_R_equivalents 0.0565
_diffrn_reflns_av_unetI/netI 0.0258
_diffrn_reflns_Laue_measured_fraction_full 0.997
_diffrn_reflns_Laue_measured_fraction_max 0.998
_diffrn_reflns_limit_h_max 10
_diffrn_reflns_limit_h_min -10
_diffrn_reflns_limit_k_max 11
_diffrn_reflns_limit_k_min -11
_diffrn_reflns_limit_l_max 16
_diffrn_reflns_limit_l_min -16
_diffrn_reflns_number 42492
_diffrn_reflns_point_group_measured_fraction_full 0.997
_diffrn_reflns_point_group_measured_fraction_max 0.998
_diffrn_reflns_theta_full 25.242
_diffrn_reflns_theta_max 26.998
_diffrn_reflns_theta_min 2.583
_exptl_absorpt_coefficient_mu 1.504
_exptl_absorpt_correction_T_max 0.7460
_exptl_absorpt_correction_T_min 0.6377
_exptl_absorpt_correction_type multi-scan
_exptl_absorpt_process_details multi-scan
_exptl_crystal_colour orange
_exptl_crystal_density_diffrn 1.567
_exptl_crystal_description prism
_exptl_crystal_F_000 408
_exptl_crystal_recrystallization_method 'Re-crystallisation from solvent: CH2Cl2/hexane'
_exptl_crystal_size_max 0.396
_exptl_crystal_size_mid 0.080
_exptl_crystal_size_min 0.043
_refine_diff_density_max 2.450
_refine_diff_density_min -0.736
_refine_diff_density_rms 0.213
_refine_ls_extinction_method none
_refine_ls_goodness_of_fit_ref 1.210
_refine_ls_hydrogen_treatment constr
_refine_ls_matrix_type full
_refine_ls_number_parameters 217
_refine_ls_number_reflns 3717
_refine_ls_number_restraints 0
_refine_ls_restrained_S_all 1.210
_refine_ls_R_factor_all 0.1003
_refine_ls_R_factor_gt 0.0921
_refine_ls_shift/su_max 0.000
_refine_ls_shift/su_mean 0.000
_refine_ls_structure_factor_coef Fsqd
_refine_ls_weighting_details 'w=1/[\s^2^(Fo^2^)+(0.0894P)^2^+19.6032P] where P=(Fo^2^+2Fc^2^)/3'
_refine_ls_weighting_scheme calc
_refine_ls_wR_factor_gt 0.3304
_refine_ls_wR_factor_ref 0.3340
_reflns_Friedel_coverage 0.000
_reflns_number_gt 3230
_reflns_number_total 3717
_reflns_threshold_expression 'I > 2\s(I)'
_cod_data_source_file c6nj02087a2.cif
_cod_data_source_block complex_2
_cod_depositor_comments 'Adding full bibliography for 7055807--7055811.cif.'
_cod_database_code 7055808
_shelx_space_group_comment
;
The symmetry employed for this shelxl refinement is uniquely defined
by the following loop, which should always be used as a source of
symmetry information in preference to the above space-group names.
They are only intended as comments.
;
_shelx_estimated_absorpt_t_min 0.587
_shelx_estimated_absorpt_t_max 0.938
_shelxl_version_number 2013-4

loop_
_space_group_symop_operation_xyz
'x, y, z'
'-x, -y, -z'

loop_
_atom_site_label
_atom_site_type_symbol
_atom_site_fract_x
_atom_site_fract_y
_atom_site_fract_z
_atom_site_U_iso_or_equiv
_atom_site_adp_type
_atom_site_occupancy
_atom_site_site_symmetry_order
_atom_site_calc_flag
_atom_site_refinement_flags_posn
_atom_site_refinement_flags_adp
Cu1 Cu 0.40040(19) 0.81207(18) 0.17437(10) 0.0364(4) Uani 1 1 d . .
S1 S 0.7040(4) 0.6961(4) 0.1099(3) 0.0450(8) Uani 1 1 d . .
P1 P 0.0768(3) 0.7819(4) 0.3534(2) 0.0295(6) Uani 1 1 d . .
O1 O -0.0564(11) 0.7516(12) 0.4398(7) 0.047(2) Uani 1 1 d . .
N1 N 0.3138(13) 1.0294(12) 0.0710(8) 0.039(2) Uani 1 1 d . .
N2 N 0.3939(12) 0.8073(12) 0.3334(7) 0.0343(19) Uani 1 1 d . .
N3 N -0.0066(12) 1.1103(12) 0.2598(8) 0.037(2) Uani 1 1 d . .
N4 N 0.3045(12) 0.6226(11) 0.2066(7) 0.0317(18) Uani 1 1 d . .
C1 C 0.3069(13) 1.1462(14) -0.0043(9) 0.033(2) Uani 1 1 d . .
C2 C 0.5276(17) 0.8087(18) 0.3715(10) 0.046(3) Uani 1 1 d . .
H12 H 0.6250 0.8146 0.3247 0.055 Uiso 1 1 calc R U
C3 C 0.5299(19) 0.802(2) 0.4778(12) 0.064(4) Uani 1 1 d . .
H11 H 0.6280 0.7988 0.5024 0.077 Uiso 1 1 calc R U
C4 C 0.384(2) 0.799(3) 0.5452(11) 0.071(5) Uani 1 1 d . .
H1 H 0.3807 0.8008 0.6158 0.086 Uiso 1 1 calc R U
C5 C 0.2355(16) 0.7948(16) 0.5101(8) 0.039(3) Uani 1 1 d . .
H10 H 0.1358 0.7906 0.5552 0.047 Uiso 1 1 calc R U
C6 C 0.2540(13) 0.7973(14) 0.4014(8) 0.030(2) Uani 1 1 d . .
C7 C -0.0088(12) 0.9702(13) 0.2465(8) 0.028(2) Uani 1 1 d . .
C8 C -0.0854(16) 0.9704(15) 0.1625(9) 0.040(3) Uani 1 1 d . .
H2 H -0.0893 0.8712 0.1581 0.048 Uiso 1 1 calc R U
C9 C -0.1559(17) 1.1218(15) 0.0852(10) 0.044(3) Uani 1 1 d . .
H3 H -0.2070 1.1264 0.0273 0.053 Uiso 1 1 calc R U
C10 C -0.1487(16) 1.2647(16) 0.0961(10) 0.045(3) Uani 1 1 d . .
H4 H -0.1960 1.3684 0.0458 0.055 Uiso 1 1 calc R U
C11 C -0.0708(19) 1.2531(15) 0.1823(12) 0.052(3) Uani 1 1 d . .
H5 H -0.0625 1.3503 0.1868 0.062 Uiso 1 1 calc R U
C12 C 0.1833(13) 0.6092(14) 0.2894(8) 0.031(2) Uani 1 1 d . .
C13 C 0.3825(17) 0.4956(15) 0.1606(11) 0.045(3) Uani 1 1 d . .
H9 H 0.4654 0.5045 0.1028 0.054 Uiso 1 1 calc R U
C14 C 0.3445(19) 0.3476(17) 0.1962(12) 0.051(3) Uani 1 1 d . .
H8 H 0.4010 0.2611 0.1622 0.061 Uiso 1 1 calc R U
C15 C 0.225(2) 0.3338(16) 0.2803(12) 0.053(3) Uani 1 1 d . .
H7 H 0.1995 0.2366 0.3056 0.064 Uiso 1 1 calc R U
C16 C 0.1386(17) 0.4676(15) 0.3297(10) 0.042(3) Uani 1 1 d . .
H6 H 0.0548 0.4614 0.3872 0.050 Uiso 1 1 calc R U

loop_
_atom_site_aniso_label
_atom_site_aniso_U_11
_atom_site_aniso_U_22
_atom_site_aniso_U_33
_atom_site_aniso_U_23
_atom_site_aniso_U_13
_atom_site_aniso_U_12
Cu1 0.0431(8) 0.0381(8) 0.0275(7) -0.0024(5) 0.0042(5) -0.0229(6)
S1 0.0400(16) 0.0291(14) 0.0490(17) 0.0020(12) 0.0047(13) -0.0101(12)
P1 0.0264(12) 0.0394(15) 0.0244(12) -0.0048(10) 0.0012(10) -0.0184(11)
O1 0.038(4) 0.065(6) 0.037(4) -0.006(4) 0.005(3) -0.027(4)
N1 0.040(5) 0.031(5) 0.035(5) -0.004(4) 0.007(4) -0.013(4)
N2 0.033(5) 0.043(5) 0.029(4) -0.007(4) -0.001(3) -0.018(4)
N3 0.034(5) 0.039(5) 0.039(5) -0.014(4) -0.010(4) -0.010(4)
N4 0.035(5) 0.029(4) 0.032(4) -0.008(4) -0.001(4) -0.015(4)
C1 0.027(5) 0.036(6) 0.035(5) -0.017(5) 0.006(4) -0.009(4)
C2 0.040(6) 0.068(9) 0.037(6) -0.014(6) 0.004(5) -0.031(6)
C3 0.044(7) 0.107(13) 0.058(9) -0.033(9) -0.006(6) -0.036(8)
C4 0.060(9) 0.138(16) 0.034(7) -0.032(9) -0.003(6) -0.049(10)
C5 0.045(6) 0.056(7) 0.018(5) -0.014(5) 0.001(4) -0.020(6)
C6 0.026(5) 0.041(6) 0.024(5) -0.009(4) -0.001(4) -0.014(4)
C7 0.021(4) 0.031(5) 0.029(5) -0.006(4) -0.001(4) -0.010(4)
C8 0.048(7) 0.038(6) 0.041(6) -0.012(5) -0.010(5) -0.019(5)
C9 0.045(7) 0.040(6) 0.043(6) -0.014(5) -0.018(5) -0.004(5)
C10 0.042(6) 0.038(6) 0.044(7) -0.009(5) -0.016(5) 0.001(5)
C11 0.063(8) 0.028(6) 0.066(9) 0.003(6) -0.032(7) -0.019(6)
C12 0.027(5) 0.037(5) 0.030(5) 0.000(4) -0.004(4) -0.019(4)
C13 0.050(7) 0.035(6) 0.051(7) -0.013(5) -0.004(6) -0.017(5)
C14 0.061(8) 0.040(7) 0.061(8) -0.021(6) -0.018(7) -0.017(6)
C15 0.066(9) 0.037(6) 0.067(9) 0.001(6) -0.023(7) -0.033(6)
C16 0.046(6) 0.042(6) 0.043(6) 0.004(5) -0.006(5) -0.032(5)

loop_
_atom_type_symbol
_atom_type_description
_atom_type_scat_dispersion_real
_atom_type_scat_dispersion_imag
_atom_type_scat_source
C C 0.0033 0.0016 'International Tables Vol C Tables 4.2.6.8 and 6.1.1.4'
H H 0.0000 0.0000 'International Tables Vol C Tables 4.2.6.8 and 6.1.1.4'
N N 0.0061 0.0033 'International Tables Vol C Tables 4.2.6.8 and 6.1.1.4'
O O 0.0106 0.0060 'International Tables Vol C Tables 4.2.6.8 and 6.1.1.4'
P P 0.1023 0.0942 'International Tables Vol C Tables 4.2.6.8 and 6.1.1.4'
S S 0.1246 0.1234 'International Tables Vol C Tables 4.2.6.8 and 6.1.1.4'
Cu Cu 0.3201 1.2651 'International Tables Vol C Tables 4.2.6.8 and 6.1.1.4'

loop_
_geom_angle_atom_site_label_1
_geom_angle_atom_site_label_2
_geom_angle_atom_site_label_3
_geom_angle
_geom_angle_site_symmetry_1
_geom_angle_site_symmetry_3
N1 Cu1 N4 125.4(4) . .
N1 Cu1 N2 118.1(4) . .
N4 Cu1 N2 95.9(4) . .
N1 Cu1 S1 102.1(3) . .
N4 Cu1 S1 106.5(3) . .
N2 Cu1 S1 107.8(3) . .
C1 S1 Cu1 96.1(4) 2_675 .
O1 P1 C7 114.3(5) . .
O1 P1 C6 112.6(5) . .
C7 P1 C6 106.7(5) . .
O1 P1 C12 112.2(5) . .
C7 P1 C12 105.5(5) . .
C6 P1 C12 104.9(5) . .
C1 N1 Cu1 161.9(9) . .
C2 N2 C6 118.2(10) . .
C2 N2 Cu1 121.6(8) . .
C6 N2 Cu1 120.2(7) . .
C11 N3 C7 116.4(10) . .
C13 N4 C12 118.2(10) . .
C13 N4 Cu1 121.1(8) . .
C12 N4 Cu1 119.5(7) . .
N1 C1 S1 178.3(11) . 2_675
N2 C2 C3 123.3(11) . .
N2 C2 H12 118.3 . .
C3 C2 H12 118.3 . .
C4 C3 C2 118.1(12) . .
C4 C3 H11 121.0 . .
C2 C3 H11 121.0 . .
C3 C4 C5 121.7(12) . .
C3 C4 H1 119.2 . .
C5 C4 H1 119.2 . .
C6 C5 C4 113.9(11) . .
C6 C5 H10 123.1 . .
C4 C5 H10 123.1 . .
N2 C6 C5 124.8(10) . .
N2 C6 P1 118.9(8) . .
C5 C6 P1 116.3(8) . .
N3 C7 C8 123.5(10) . .
N3 C7 P1 114.8(7) . .
C8 C7 P1 121.4(8) . .
C9 C8 C7 118.4(11) . .
C9 C8 H2 120.8 . .
C7 C8 H2 120.8 . .
C10 C9 C8 118.5(11) . .
C10 C9 H3 120.7 . .
C8 C9 H3 120.7 . .
C9 C10 C11 119.2(11) . .
C9 C10 H4 120.4 . .
C11 C10 H4 120.4 . .
N3 C11 C10 123.8(11) . .
N3 C11 H5 118.1 . .
C10 C11 H5 118.1 . .
N4 C12 C16 122.9(11) . .
N4 C12 P1 118.5(7) . .
C16 C12 P1 118.6(9) . .
N4 C13 C14 122.6(12) . .
N4 C13 H9 118.7 . .
C14 C13 H9 118.7 . .
C15 C14 C13 118.9(12) . .
C15 C14 H8 120.5 . .
C13 C14 H8 120.5 . .
C14 C15 C16 119.6(11) . .
C14 C15 H7 120.2 . .
C16 C15 H7 120.2 . .
C12 C16 C15 117.7(11) . .
C12 C16 H6 121.1 . .
C15 C16 H6 121.1 . .

loop_
_geom_bond_atom_site_label_1
_geom_bond_atom_site_label_2
_geom_bond_distance
_geom_bond_site_symmetry_2
Cu1 N1 1.925(9) .
Cu1 N4 2.074(9) .
Cu1 N2 2.075(9) .
Cu1 S1 2.400(3) .
S1 C1 1.623(11) 2_675
P1 O1 1.472(8) .
P1 C7 1.795(10) .
P1 C6 1.799(10) .
P1 C12 1.821(12) .
N1 C1 1.181(14) .
N2 C2 1.323(15) .
N2 C6 1.343(13) .
N3 C11 1.334(15) .
N3 C7 1.340(14) .
N4 C13 1.330(15) .
N4 C12 1.346(13) .
C1 S1 1.623(11) 2_675
C2 C3 1.387(19) .
C2 H12 0.9300 .
C3 C4 1.37(2) .
C3 H11 0.9300 .
C4 C5 1.431(18) .
C4 H1 0.9300 .
C5 C6 1.405(14) .
C5 H10 0.9300 .
C7 C8 1.387(15) .
C8 C9 1.385(16) .
C8 H2 0.9300 .
C9 C10 1.369(18) .
C9 H3 0.9300 .
C10 C11 1.376(17) .
C10 H4 0.9300 .
C11 H5 0.9300 .
C12 C16 1.392(14) .
C13 C14 1.413(17) .
C13 H9 0.9300 .
C14 C15 1.35(2) .
C14 H8 0.9300 .
C15 C16 1.41(2) .
C15 H7 0.9300 .
C16 H6 0.9300 .

loop_
_geom_hbond_atom_site_label_D
_geom_hbond_atom_site_label_H
_geom_hbond_atom_site_label_A
_geom_hbond_distance_DH
_geom_hbond_distance_HA
_geom_hbond_distance_DA
_geom_hbond_angle_DHA
_geom_hbond_site_symmetry_A
C16 H6 O1 0.93 2.46 3.171(14) 133.2 2_566
C11 H5 S1 0.93 2.87 3.516(13) 128.1 1_465
C3 H11 O1 0.93 2.50 3.256(16) 138.4 1_655
C16 H6 O1 0.93 2.46 3.171(14) 133.2 2_566
C11 H5 S1 0.93 2.87 3.516(13) 128.1 1_465
C3 H11 O1 0.93 2.50 3.256(16) 138.4 1_655
C16 H6 O1 0.93 2.46 3.171(14) 133.2 2_566
C11 H5 S1 0.93 2.87 3.516(13) 128.1 1_465
C3 H11 O1 0.93 2.50 3.256(16) 138.4 1_655
C16 H6 O1 0.93 2.46 3.171(14) 133.2 2_566
C11 H5 S1 0.93 2.87 3.516(13) 128.1 1_465
C3 H11 O1 0.93 2.50 3.256(16) 138.4 1_655
C16 H6 O1 0.93 2.46 3.171(14) 133.2 2_566
C11 H5 S1 0.93 2.87 3.516(13) 128.1 1_465
C3 H11 O1 0.93 2.50 3.256(16) 138.4 1_655
C3 H11 O1 0.93 2.50 3.256(16) 138.4 1_655
C11 H5 S1 0.93 2.87 3.516(13) 128.1 1_465
C16 H6 O1 0.93 2.46 3.171(14) 133.2 2_566
C3 H11 O1 0.93 2.50 3.256(16) 138.4 1_655
C11 H5 S1 0.93 2.87 3.516(13) 128.1 1_465
C16 H6 O1 0.93 2.46 3.171(14) 133.2 2_566
C3 H11 O1 0.93 2.50 3.256(16) 138.4 1_655
C11 H5 S1 0.93 2.87 3.516(13) 128.1 1_465
C16 H6 O1 0.93 2.46 3.171(14) 133.2 2_566

loop_
_geom_torsion_atom_site_label_1
_geom_torsion_atom_site_label_2
_geom_torsion_atom_site_label_3
_geom_torsion_atom_site_label_4
_geom_torsion
C6 N2 C2 C3 -1(2)
Cu1 N2 C2 C3 -178.5(12)
N2 C2 C3 C4 -2(3)
C2 C3 C4 C5 3(3)
C3 C4 C5 C6 -1(2)
C2 N2 C6 C5 2.6(18)
Cu1 N2 C6 C5 -179.4(9)
C2 N2 C6 P1 -176.2(9)
Cu1 N2 C6 P1 1.8(12)
C4 C5 C6 N2 -1.6(19)
C4 C5 C6 P1 177.2(11)
O1 P1 C6 N2 173.2(9)
C7 P1 C6 N2 -60.7(10)
C12 P1 C6 N2 51.0(10)
O1 P1 C6 C5 -5.7(11)
C7 P1 C6 C5 120.4(9)
C12 P1 C6 C5 -127.9(9)
C11 N3 C7 C8 -5.2(17)
C11 N3 C7 P1 -179.4(10)
O1 P1 C7 N3 90.2(9)
C6 P1 C7 N3 -34.9(9)
C12 P1 C7 N3 -146.1(8)
O1 P1 C7 C8 -84.1(10)
C6 P1 C7 C8 150.8(9)
C12 P1 C7 C8 39.5(10)
N3 C7 C8 C9 3.3(17)
P1 C7 C8 C9 177.1(9)
C7 C8 C9 C10 -0.8(19)
C8 C9 C10 C11 1(2)
C7 N3 C11 C10 5(2)
C9 C10 C11 N3 -3(2)
C13 N4 C12 C16 1.0(16)
Cu1 N4 C12 C16 -166.7(8)
C13 N4 C12 P1 179.6(9)
Cu1 N4 C12 P1 11.9(11)
O1 P1 C12 N4 178.0(8)
C7 P1 C12 N4 53.0(9)
C6 P1 C12 N4 -59.5(9)
O1 P1 C12 C16 -3.4(10)
C7 P1 C12 C16 -128.4(9)
C6 P1 C12 C16 119.2(9)
C12 N4 C13 C14 -0.8(18)
Cu1 N4 C13 C14 166.8(10)
N4 C13 C14 C15 0(2)
C13 C14 C15 C16 1(2)
N4 C12 C16 C15 -0.3(17)
P1 C12 C16 C15 -178.9(9)
C14 C15 C16 C12 -0.7(19)
